data_2106028
loop_
_publ_author_name
'Bars, O.'
'Grandjean, D.'
'le Marouille, J.Y.'

_publ_section_title
;
 Etude de chromates, molybdates et tungstates hydrates, 1. Etude
 structurale de Mg Mo O4 (H2 O)5
;
_journal_name_full 'Acta Crystallographica B (24,1968-38,1982)'
_journal_page_first 1155
_journal_page_last 1157
_journal_volume 33
_journal_year 1977
_chemical_formula_sum 'H10 Mg Mo O9'
_chemical_name_systematic 'Mg Mo O4 (H2 O)5'
_space_group_IT_number 2
_symmetry_space_group_name_Hall '-P 1'
_symmetry_space_group_name_H-M 'P -1'
_cell_angle_alpha 76.44
_cell_angle_beta 109.03
_cell_angle_gamma 90.31
_cell_formula_units_Z 2
_cell_length_a 6.529
_cell_length_b 10.706
_cell_length_c 6.341
_cell_volume 406.110
_citation_journal_id_ASTM ACBCAR
_cod_data_source_file Bars_ACBCAR_1977_1801.cif
_cod_data_source_block H10Mg1Mo1O9
_cod_original_cell_volume 406.1103
_cod_original_formula_sum 'H10 Mg1 Mo1 O9'
_cod_database_code 2106028

loop_
_symmetry_equiv_pos_as_xyz
x,y,z
-x,-y,-z

loop_
_atom_site_label
_atom_site_type_symbol
_atom_site_fract_x
_atom_site_fract_y
_atom_site_fract_z
_atom_site_occupancy
_atom_site_U_iso_or_equiv
Mo1 Mo+6 0.1285 0.29801 0.6746 1 0.0
O8 O-2 0.7947 0.42 0.0219 1 0.0
O6 O-2 0.1489 0.0569 0.3057 1 0.0
O1 O-2 0.1474 0.1387 0.8375 1 0.0
O7 O-2 0.5087 0.3697 0.3069 1 0.0
O4 O-2 0.1337 0.2965 0.398 1 0.0
O3 O-2 0.8824 0.3734 0.6525 1 0.0
O9 O-2 0.4094 0.8879 0.7235 1 0.0
Mg2 Mg+2 0.5 0.5 0 1 0.0
Mg1 Mg+2 0 0 0 1 0.0
O5 O-2 0.7287 0.1258 0.9116 1 0.0
O2 O-2 0.3496 0.375 0.8154 1 0.0
